data_2017802
loop_
_publ_author_name
'Gelabert, Maria C.'
'Hart, Jennifer'
'Emge, Thomas J.'

_publ_section_title
;
 Hydrothermal synthesis and extended structure of
 poly[aqua(\m~5~-ethylenediaminetetraacetato)dizinc(II)]
;
_journal_coeditor_code EM3034
_journal_issue 11
_journal_name_full 'Acta Crystallographica Section C'
_journal_page_first m327
_journal_page_last m329
_journal_paper_doi 10.1107/S0108270110037625
_journal_volume 66
_journal_year 2010
_chemical_formula_iupac '[Zn2 (C10 H12 N2 O8) (H2 O)]'
_chemical_formula_moiety 'C10 H14 N2 O9 Zn2'
_chemical_formula_sum 'C10 H14 N2 O9 Zn2'
_chemical_formula_weight 436.97
_chemical_name_common 'Zinc Ethylenediaminetetraacetate Monohydrate'
_chemical_name_systematic
;
poly[aqua(\m~5~-ethylenediaminetetraacetato)dizinc(II)]
;
_space_group_IT_number 33
_symmetry_cell_setting orthorhombic
_symmetry_space_group_name_Hall 'P 2c -2n'
_symmetry_space_group_name_H-M 'P n a 21'
_atom_sites_solution_hydrogens geom
_atom_sites_solution_primary direct
_atom_sites_solution_secondary difmap
_audit_creation_method SHELXL97
_cell_angle_alpha 90.00
_cell_angle_beta 90.00
_cell_angle_gamma 90.00
_cell_formula_units_Z 4
_cell_length_a 12.7099(8)
_cell_length_b 11.2854(7)
_cell_length_c 9.4153(6)
_cell_measurement_reflns_used 5304
_cell_measurement_temperature 100(2)
_cell_measurement_theta_max 31.52
_cell_measurement_theta_min 2.41
_cell_volume 1350.50(15)
_computing_cell_refinement 'SMART (Bruker, 2003)'
_computing_data_collection 'SMART (Bruker, 2003)'
_computing_data_reduction 'SAINT-Plus (Bruker, 2003)'
_computing_molecular_graphics
;
SHELXTL (Sheldrick, 2008) and ATOMS (Dowty, 2006)
;
_computing_publication_material 'SHELXTL (Sheldrick, 2008)'
_computing_structure_refinement 'SHELXL97 (Sheldrick, 2008)'
_computing_structure_solution 'SHELXS97 (Sheldrick, 2008)'
_diffrn_ambient_temperature 100(2)
_diffrn_measured_fraction_theta_full 0.999
_diffrn_measured_fraction_theta_max 0.999
_diffrn_measurement_device_type 'Bruker SMART APEX CCD area-detector'
_diffrn_measurement_method '\f and \w scans'
_diffrn_radiation_monochromator graphite
_diffrn_radiation_source 'fine-focus sealed tube'
_diffrn_radiation_type MoK\a
_diffrn_radiation_wavelength 0.71073
_diffrn_reflns_av_R_equivalents 0.0393
_diffrn_reflns_av_sigmaI/netI 0.0321
_diffrn_reflns_limit_h_max 18
_diffrn_reflns_limit_h_min -18
_diffrn_reflns_limit_k_max 16
_diffrn_reflns_limit_k_min -16
_diffrn_reflns_limit_l_max 13
_diffrn_reflns_limit_l_min -13
_diffrn_reflns_number 17189
_diffrn_reflns_theta_full 31.56
_diffrn_reflns_theta_max 31.56
_diffrn_reflns_theta_min 2.41
_exptl_absorpt_coefficient_mu 3.606
_exptl_absorpt_correction_T_max 0.434
_exptl_absorpt_correction_T_min 0.336
_exptl_absorpt_correction_type multi-scan
_exptl_absorpt_process_details '(SADABS in SAINT-Plus; Bruker, 2003)'
_exptl_crystal_colour colourless
_exptl_crystal_density_diffrn 2.149
_exptl_crystal_density_meas 2.07
_exptl_crystal_density_method 'neutral buoyancy'
_exptl_crystal_description block
_exptl_crystal_F_000 880
_exptl_crystal_size_max 0.13
_exptl_crystal_size_mid 0.10
_exptl_crystal_size_min 0.03
_refine_diff_density_max 0.829
_refine_diff_density_min -0.395
_refine_ls_abs_structure_details 'Flack (1983), with 1897 Friedel pairs'
_refine_ls_abs_structure_Flack 0.498(9)
_refine_ls_extinction_method none
_refine_ls_goodness_of_fit_ref 1.003
_refine_ls_hydrogen_treatment mixed
_refine_ls_matrix_type full
_refine_ls_number_parameters 215
_refine_ls_number_reflns 4275
_refine_ls_number_restraints 4
_refine_ls_restrained_S_all 1.003
_refine_ls_R_factor_all 0.0268
_refine_ls_R_factor_gt 0.0249
_refine_ls_shift/su_max 0.001
_refine_ls_shift/su_mean 0.000
_refine_ls_structure_factor_coef Fsqd
_refine_ls_weighting_details 'calc w = 1/[\s^2^(Fo^2^)+(0.0289P)^2^+0.3000P] where P=(Fo^2^+2Fc^2^)/3'
_refine_ls_weighting_scheme calc
_refine_ls_wR_factor_gt 0.0549
_refine_ls_wR_factor_ref 0.0556
_reflns_number_gt 4049
_reflns_number_total 4275
_reflns_threshold_expression I>2\s(I)
_cod_data_source_file em3034.cif
_cod_data_source_block I
_cod_database_code 2017802
_cod_database_fobs_code 2017802

loop_
_symmetry_equiv_pos_as_xyz
'x, y, z'
'-x, -y, z+1/2'
'x+1/2, -y+1/2, z'
'-x+1/2, y+1/2, z+1/2'

loop_
_atom_site_type_symbol
_atom_site_label
_atom_site_fract_x
_atom_site_fract_y
_atom_site_fract_z
_atom_site_U_iso_or_equiv
_atom_site_adp_type
_atom_site_calc_flag
_atom_site_refinement_flags
_atom_site_occupancy
_atom_site_disorder_assembly
_atom_site_disorder_group
Zn Zn1 0.576933(16) 0.679170(17) 0.60875(3) 0.00880(5) Uani d . 1 . .
Zn Zn2 0.243763(16) 0.903194(17) 0.09567(3) 0.00850(5) Uani d . 1 . .
O O1 0.36367(13) 0.84202(14) 0.20532(18) 0.0136(3) Uani d . 1 . .
O O2 0.33246(14) 0.65788(14) 0.13424(19) 0.0198(4) Uani d . 1 . .
O O3 0.67170(12) 0.82903(13) 0.57773(16) 0.0122(3) Uani d . 1 . .
O O4 0.68401(13) 0.99873(13) 0.45480(17) 0.0122(3) Uani d . 1 . .
O O5 0.45217(11) 0.55623(12) 0.62026(19) 0.0120(3) Uani d . 1 . .
O O6 0.31393(13) 0.50443(14) 0.75089(16) 0.0121(3) Uani d . 1 . .
O O7 0.63842(13) 0.64397(14) 0.81519(17) 0.0133(3) Uani d . 1 . .
O O8 0.63749(12) 0.71150(14) 1.03816(17) 0.0122(3) Uani d . 1 . .
N N1 0.49141(15) 0.76664(17) 0.43347(19) 0.0081(4) Uani d . 1 . .
N N2 0.46998(16) 0.77732(17) 0.7457(2) 0.0090(3) Uani d . 1 . .
C C1 0.40180(17) 0.82545(19) 0.5083(2) 0.0109(4) Uani d . 1 . .
H H1A 0.3435 0.7679 0.5183 0.013 Uiso calc R 1 . .
H H1B 0.3761 0.8920 0.4492 0.013 Uiso calc R 1 . .
C C2 0.43051(16) 0.87227(19) 0.6538(2) 0.0102(4) Uani d . 1 . .
H H2A 0.4851 0.9343 0.6441 0.012 Uiso calc R 1 . .
H H2B 0.3677 0.9088 0.6981 0.012 Uiso calc R 1 . .
C C3 0.45282(17) 0.68202(18) 0.3250(2) 0.0098(4) Uani d . 1 . .
H H3A 0.4174 0.6159 0.3750 0.012 Uiso calc R 1 . .
H H3B 0.5147 0.6484 0.2755 0.012 Uiso calc R 1 . .
C C4 0.37735(17) 0.72952(19) 0.2128(2) 0.0109(4) Uani d . 1 . .
C C5 0.56361(17) 0.85515(19) 0.3711(2) 0.0102(4) Uani d . 1 . .
H H5A 0.5224 0.9242 0.3377 0.012 Uiso calc R 1 . .
H H5B 0.5996 0.8200 0.2879 0.012 Uiso calc R 1 . .
C C6 0.64552(16) 0.89652(18) 0.4779(2) 0.0095(4) Uani d . 1 . .
C C7 0.38511(17) 0.69437(19) 0.7923(2) 0.0117(4) Uani d . 1 . .
H H7A 0.3160 0.7329 0.7774 0.014 Uiso calc R 1 . .
H H7B 0.3930 0.6792 0.8953 0.014 Uiso calc R 1 . .
C C8 0.38620(17) 0.57741(18) 0.7144(2) 0.0099(4) Uani d . 1 . .
C C9 0.53422(18) 0.8147(2) 0.8675(2) 0.0110(4) Uani d . 1 . .
H H9A 0.4881 0.8348 0.9487 0.013 Uiso calc R 1 . .
H H9B 0.5753 0.8862 0.8421 0.013 Uiso calc R 1 . .
C C10 0.60868(16) 0.71431(19) 0.9090(2) 0.0108(4) Uani d . 1 . .
O O9 0.67690(13) 0.55795(14) 0.53292(17) 0.0116(3) Uani d D 1 . .
H H9C 0.674(2) 0.4951(15) 0.581(2) 0.017 Uiso d D 1 . .
H H9D 0.686(2) 0.540(2) 0.4473(12) 0.017 Uiso d D 1 . .

loop_
_atom_site_aniso_label
_atom_site_aniso_U_11
_atom_site_aniso_U_22
_atom_site_aniso_U_33
_atom_site_aniso_U_12
_atom_site_aniso_U_13
_atom_site_aniso_U_23
Zn1 0.00918(9) 0.00890(9) 0.00833(10) 0.00068(7) -0.00011(11) 0.00017(11)
Zn2 0.00852(9) 0.00950(9) 0.00749(9) -0.00038(7) -0.00055(11) -0.00007(11)
O1 0.0141(7) 0.0115(7) 0.0153(8) 0.0011(6) -0.0039(6) -0.0001(6)
O2 0.0256(8) 0.0137(7) 0.0202(10) 0.0039(6) -0.0128(7) -0.0043(6)
O3 0.0110(6) 0.0124(6) 0.0131(8) -0.0006(5) -0.0023(6) 0.0018(6)
O4 0.0145(7) 0.0115(7) 0.0106(7) -0.0043(6) -0.0003(6) 0.0000(6)
O5 0.0137(6) 0.0111(6) 0.0112(7) -0.0011(5) 0.0011(7) 0.0009(6)
O6 0.0125(7) 0.0150(7) 0.0090(7) -0.0034(6) -0.0015(6) -0.0002(6)
O7 0.0148(7) 0.0146(7) 0.0104(7) 0.0050(6) -0.0003(6) 0.0000(6)
O8 0.0118(7) 0.0142(7) 0.0106(7) 0.0020(6) -0.0024(6) -0.0009(6)
N1 0.0086(8) 0.0078(8) 0.0078(8) 0.0004(6) 0.0001(6) -0.0024(6)
N2 0.0094(8) 0.0087(8) 0.0089(8) 0.0000(7) -0.0024(7) 0.0007(6)
C1 0.0090(9) 0.0124(9) 0.0113(10) 0.0014(8) 0.0013(8) -0.0015(8)
C2 0.0094(9) 0.0119(9) 0.0092(8) 0.0011(7) -0.0016(7) 0.0016(7)
C3 0.0127(9) 0.0068(8) 0.0097(9) -0.0001(7) -0.0023(8) -0.0010(7)
C4 0.0108(9) 0.0132(9) 0.0086(9) 0.0010(8) 0.0005(7) 0.0005(7)
C5 0.0100(9) 0.0119(9) 0.0087(9) -0.0014(8) -0.0012(7) 0.0020(7)
C6 0.0088(8) 0.0103(9) 0.0094(9) 0.0012(7) 0.0021(7) -0.0013(7)
C7 0.0109(9) 0.0128(10) 0.0115(9) -0.0021(8) 0.0003(8) -0.0001(8)
C8 0.0108(9) 0.0112(9) 0.0078(9) 0.0003(7) -0.0036(7) 0.0010(7)
C9 0.0120(10) 0.0107(9) 0.0103(9) 0.0010(8) -0.0023(8) -0.0019(8)
C10 0.0088(9) 0.0124(9) 0.0112(9) -0.0013(7) -0.0003(7) 0.0022(8)
O9 0.0148(7) 0.0112(7) 0.0089(7) 0.0003(6) 0.0014(6) 0.0008(6)

loop_
_atom_type_symbol
_atom_type_description
_atom_type_scat_dispersion_real
_atom_type_scat_dispersion_imag
_atom_type_scat_source
C C 0.0033 0.0016 'International Tables Vol C Tables 4.2.6.8 and 6.1.1.4'
H H 0.0000 0.0000 'International Tables Vol C Tables 4.2.6.8 and 6.1.1.4'
N N 0.0061 0.0033 'International Tables Vol C Tables 4.2.6.8 and 6.1.1.4'
O O 0.0106 0.0060 'International Tables Vol C Tables 4.2.6.8 and 6.1.1.4'
Zn Zn 0.2839 1.4301 'International Tables Vol C Tables 4.2.6.8 and 6.1.1.4'

loop_
_geom_angle_atom_site_label_1
_geom_angle_atom_site_label_2
_geom_angle_atom_site_label_3
_geom_angle_site_symmetry_1
_geom_angle_site_symmetry_3
_geom_angle
_geom_angle_publ_flag
O9 Zn1 O3 . . 97.88(6) yes
O9 Zn1 O5 . . 92.64(6) yes
O3 Zn1 O5 . . 165.78(6) yes
O9 Zn1 O7 . . 88.00(6) yes
O3 Zn1 O7 . . 93.83(6) yes
O5 Zn1 O7 . . 96.09(7) yes
O9 Zn1 N2 . . 163.10(7) yes
O3 Zn1 N2 . . 91.77(7) yes
O5 Zn1 N2 . . 80.49(7) yes
O7 Zn1 N2 . . 77.50(7) yes
O9 Zn1 N1 . . 110.60(7) yes
O3 Zn1 N1 . . 79.52(6) yes
O5 Zn1 N1 . . 87.85(7) yes
O7 Zn1 N1 . . 160.85(6) yes
N2 Zn1 N1 . . 84.72(7) yes
O8 Zn2 O4 3_464 2_674 120.87(7) yes
O8 Zn2 O1 3_464 . 116.76(6) yes
O4 Zn2 O1 2_674 . 101.01(7) yes
O8 Zn2 O6 3_464 4_554 109.23(7) yes
O4 Zn2 O6 2_674 4_554 110.19(7) yes
O1 Zn2 O6 . 4_554 95.82(7) yes
C4 O1 Zn2 . . 118.76(14) ?
C6 O3 Zn1 . . 116.21(13) ?
C6 O4 Zn2 . 2_675 125.28(14) ?
C8 O5 Zn1 . . 114.65(14) ?
C8 O6 Zn2 . 4_545 115.81(14) ?
C10 O7 Zn1 . . 114.60(14) ?
C10 O8 Zn2 . 3_566 118.86(15) ?
C3 N1 C5 . . 111.54(17) ?
C3 N1 C1 . . 111.02(17) ?
C5 N1 C1 . . 111.12(18) ?
C3 N1 Zn1 . . 112.94(14) ?
C5 N1 Zn1 . . 107.06(13) ?
C1 N1 Zn1 . . 102.79(13) ?
C2 N2 C9 . . 116.14(17) ?
C2 N2 C7 . . 112.59(17) ?
C9 N2 C7 . . 110.64(18) ?
C2 N2 Zn1 . . 103.65(13) ?
C9 N2 Zn1 . . 105.16(13) ?
C7 N2 Zn1 . . 107.81(13) ?
N1 C1 C2 . . 113.46(18) ?
N1 C1 H1A . . 108.9 ?
C2 C1 H1A . . 108.9 ?
N1 C1 H1B . . 108.9 ?
C2 C1 H1B . . 108.9 ?
H1A C1 H1B . . 107.7 ?
N2 C2 C1 . . 111.21(17) ?
N2 C2 H2A . . 109.4 ?
C1 C2 H2A . . 109.4 ?
N2 C2 H2B . . 109.4 ?
C1 C2 H2B . . 109.4 ?
H2A C2 H2B . . 108.0 ?
N1 C3 C4 . . 117.35(17) ?
N1 C3 H3A . . 108.0 ?
C4 C3 H3A . . 108.0 ?
N1 C3 H3B . . 108.0 ?
C4 C3 H3B . . 108.0 ?
H3A C3 H3B . . 107.2 ?
O2 C4 O1 . . 123.5(2) ?
O2 C4 C3 . . 118.38(19) ?
O1 C4 C3 . . 118.10(19) ?
N1 C5 C6 . . 111.69(17) ?
N1 C5 H5A . . 109.3 ?
C6 C5 H5A . . 109.3 ?
N1 C5 H5B . . 109.3 ?
C6 C5 H5B . . 109.3 ?
H5A C5 H5B . . 107.9 ?
O3 C6 O4 . . 125.2(2) ?
O3 C6 C5 . . 119.38(18) ?
O4 C6 C5 . . 115.36(19) ?
N2 C7 C8 . . 113.48(18) ?
N2 C7 H7A . . 108.9 ?
C8 C7 H7A . . 108.9 ?
N2 C7 H7B . . 108.9 ?
C8 C7 H7B . . 108.9 ?
H7A C7 H7B . . 107.7 ?
O5 C8 O6 . . 123.46(19) ?
O5 C8 C7 . . 121.37(19) ?
O6 C8 C7 . . 115.17(18) ?
N2 C9 C10 . . 109.32(17) ?
N2 C9 H9A . . 109.8 ?
C10 C9 H9A . . 109.8 ?
N2 C9 H9B . . 109.8 ?
C10 C9 H9B . . 109.8 ?
H9A C9 H9B . . 108.3 ?
O7 C10 O8 . . 125.1(2) ?
O7 C10 C9 . . 118.6(2) ?
O8 C10 C9 . . 116.3(2) ?
Zn1 O9 H9C . . 110.9(17) ?
Zn1 O9 H9D . . 127(2) ?
H9C O9 H9D . . 108.7(15) ?

loop_
_geom_bond_atom_site_label_1
_geom_bond_atom_site_label_2
_geom_bond_site_symmetry_2
_geom_bond_distance
_geom_bond_publ_flag
Zn1 O9 . 1.9989(16) yes
Zn1 O3 . 2.0967(15) yes
Zn1 O5 . 2.1098(15) yes
Zn1 O7 . 2.1322(17) yes
Zn1 N2 . 2.177(2) yes
Zn1 N1 . 2.209(2) yes
Zn2 O8 3_464 1.9476(16) yes
Zn2 O4 2_674 1.9563(16) yes
Zn2 O1 . 1.9660(16) yes
Zn2 O6 4_554 1.9947(15) yes
O1 C4 . 1.283(3) ?
O2 C4 . 1.235(3) ?
O3 C6 . 1.254(3) ?
O4 C6 . 1.272(2) ?
O5 C8 . 1.243(3) ?
O6 C8 . 1.281(3) ?
O7 C10 . 1.246(3) ?
O8 C10 . 1.270(3) ?
N1 C3 . 1.482(3) ?
N1 C5 . 1.478(3) ?
N1 C1 . 1.494(3) ?
N2 C2 . 1.466(3) ?
N2 C9 . 1.469(3) ?
N2 C7 . 1.494(3) ?
C1 C2 . 1.514(3) ?
C1 H1A . 0.9900 ?
C1 H1B . 0.9900 ?
C2 H2A . 0.9900 ?
C2 H2B . 0.9900 ?
C3 C4 . 1.524(3) ?
C3 H3A . 0.9900 ?
C3 H3B . 0.9900 ?
C5 C6 . 1.521(3) ?
C5 H5A . 0.9900 ?
C5 H5B . 0.9900 ?
C7 C8 . 1.510(3) ?
C7 H7A . 0.9900 ?
C7 H7B . 0.9900 ?
C9 C10 . 1.528(3) ?
C9 H9A . 0.9900 ?
C9 H9B . 0.9900 ?
O9 H9C . 0.844(9) ?
O9 H9D . 0.839(9) ?

loop_
_geom_hbond_atom_site_label_D
_geom_hbond_atom_site_label_H
_geom_hbond_atom_site_label_A
_geom_hbond_site_symmetry_A
_geom_hbond_distance_DH
_geom_hbond_distance_HA
_geom_hbond_distance_DA
_geom_hbond_angle_DHA
O9 H9C O2 2_665 0.844(9) 1.799(12) 2.619(2) 163(2)
O9 H9D O6 2_664 0.839(9) 1.916(11) 2.750(2) 172(3)

loop_
_geom_torsion_atom_site_label_1
_geom_torsion_atom_site_label_2
_geom_torsion_atom_site_label_3
_geom_torsion_atom_site_label_4
_geom_torsion_site_symmetry_1
_geom_torsion_site_symmetry_2
_geom_torsion_site_symmetry_3
_geom_torsion_site_symmetry_4
_geom_torsion
_geom_torsion_publ_flag
O8 Zn2 O1 C4 3_464 . . . 12.25(19) ?
O4 Zn2 O1 C4 2_674 . . . -120.86(16) ?
O6 Zn2 O1 C4 4_554 . . . 127.23(16) ?
O9 Zn1 O3 C6 . . . . 106.74(15) ?
O5 Zn1 O3 C6 . . . . -30.6(3) ?
O7 Zn1 O3 C6 . . . . -164.75(15) ?
N2 Zn1 O3 C6 . . . . -87.17(16) ?
N1 Zn1 O3 C6 . . . . -2.86(15) ?
O9 Zn1 O5 C8 . . . . 151.21(15) ?
O3 Zn1 O5 C8 . . . . -71.0(3) ?
O7 Zn1 O5 C8 . . . . 62.94(15) ?
N2 Zn1 O5 C8 . . . . -13.25(15) ?
N1 Zn1 O5 C8 . . . . -98.26(15) ?
O9 Zn1 O7 C10 . . . . 170.55(16) ?
O3 Zn1 O7 C10 . . . . 72.78(16) ?
O5 Zn1 O7 C10 . . . . -97.00(15) ?
N2 Zn1 O7 C10 . . . . -18.18(15) ?
N1 Zn1 O7 C10 . . . . 4.1(3) ?
O9 Zn1 N1 C3 . . . . 44.58(16) ?
O3 Zn1 N1 C3 . . . . 139.14(15) ?
O5 Zn1 N1 C3 . . . . -47.43(14) ?
O7 Zn1 N1 C3 . . . . -149.87(18) ?
N2 Zn1 N1 C3 . . . . -128.08(15) ?
O9 Zn1 N1 C5 . . . . -78.58(14) ?
O3 Zn1 N1 C5 . . . . 15.98(13) ?
O5 Zn1 N1 C5 . . . . -170.59(14) ?
O7 Zn1 N1 C5 . . . . 87.0(2) ?
N2 Zn1 N1 C5 . . . . 108.77(15) ?
O9 Zn1 N1 C1 . . . . 164.28(12) ?
O3 Zn1 N1 C1 . . . . -101.16(13) ?
O5 Zn1 N1 C1 . . . . 72.27(13) ?
O7 Zn1 N1 C1 . . . . -30.2(3) ?
N2 Zn1 N1 C1 . . . . -8.37(12) ?
O9 Zn1 N2 C2 . . . . -174.8(2) ?
O3 Zn1 N2 C2 . . . . 60.21(13) ?
O5 Zn1 N2 C2 . . . . -107.79(14) ?
O7 Zn1 N2 C2 . . . . 153.74(14) ?
N1 Zn1 N2 C2 . . . . -19.09(13) ?
O9 Zn1 N2 C9 . . . . 62.8(3) ?
O3 Zn1 N2 C9 . . . . -62.16(14) ?
O5 Zn1 N2 C9 . . . . 129.84(14) ?
O7 Zn1 N2 C9 . . . . 31.37(13) ?
N1 Zn1 N2 C9 . . . . -141.47(15) ?
O9 Zn1 N2 C7 . . . . -55.2(3) ?
O3 Zn1 N2 C7 . . . . 179.76(14) ?
O5 Zn1 N2 C7 . . . . 11.77(13) ?
O7 Zn1 N2 C7 . . . . -86.71(14) ?
N1 Zn1 N2 C7 . . . . 100.46(14) ?
C3 N1 C1 C2 . . . . 156.65(18) ?
C5 N1 C1 C2 . . . . -78.6(2) ?
Zn1 N1 C1 C2 . . . . 35.62(19) ?
C9 N2 C2 C1 . . . . 159.00(18) ?
C7 N2 C2 C1 . . . . -72.0(2) ?
Zn1 N2 C2 C1 . . . . 44.24(19) ?
N1 C1 C2 N2 . . . . -58.2(2) ?
C5 N1 C3 C4 . . . . -69.4(2) ?
C1 N1 C3 C4 . . . . 55.1(2) ?
Zn1 N1 C3 C4 . . . . 169.99(14) ?
Zn2 O1 C4 O2 . . . . 14.3(3) ?
Zn2 O1 C4 C3 . . . . -165.48(15) ?
N1 C3 C4 O2 . . . . -169.7(2) ?
N1 C3 C4 O1 . . . . 10.1(3) ?
C3 N1 C5 C6 . . . . -149.47(18) ?
C1 N1 C5 C6 . . . . 86.1(2) ?
Zn1 N1 C5 C6 . . . . -25.4(2) ?
Zn1 O3 C6 O4 . . . . 169.97(17) ?
Zn1 O3 C6 C5 . . . . -11.8(2) ?
Zn2 O4 C6 O3 2_675 . . . -21.1(3) ?
Zn2 O4 C6 C5 2_675 . . . 160.61(15) ?
N1 C5 C6 O3 . . . . 26.5(3) ?
N1 C5 C6 O4 . . . . -155.08(19) ?
C2 N2 C7 C8 . . . . 103.8(2) ?
C9 N2 C7 C8 . . . . -124.4(2) ?
Zn1 N2 C7 C8 . . . . -9.9(2) ?
Zn1 O5 C8 O6 . . . . -169.61(16) ?
Zn1 O5 C8 C7 . . . . 11.7(3) ?
Zn2 O6 C8 O5 4_545 . . . -33.7(3) ?
Zn2 O6 C8 C7 4_545 . . . 145.07(15) ?
N2 C7 C8 O5 . . . . -0.6(3) ?
N2 C7 C8 O6 . . . . -179.48(18) ?
C2 N2 C9 C10 . . . . -153.77(19) ?
C7 N2 C9 C10 . . . . 76.3(2) ?
Zn1 N2 C9 C10 . . . . -39.9(2) ?
Zn1 O7 C10 O8 . . . . -178.25(17) ?
Zn1 O7 C10 C9 . . . . -0.1(2) ?
Zn2 O8 C10 O7 3_566 . . . 4.6(3) ?
Zn2 O8 C10 C9 3_566 . . . -173.57(14) ?
N2 C9 C10 O7 . . . . 28.8(3) ?
N2 C9 C10 O8 . . . . -152.90(19) ?
